data_7134620
loop_
_publ_author_name
'Shiokawa, Takumi'
'Fukazawa, Aiko'

_publ_section_title
;
 Rethinking aromaticity of reduced thienoquinoids: insights from an
 S-Pechmann dye dianion
;
_journal_issue 55
_journal_name_full 'Chemical Communications'
_journal_page_first 10095
_journal_page_last 10098
_journal_paper_doi 10.1039/D5CC02327K
_journal_volume 61
_journal_year 2025
_chemical_formula_moiety 'C28 H28 O2 S2, 2(C18 H36 K N2 O6), C4 H8 O'
_chemical_formula_sum 'C68 H108 K2 N4 O15 S2'
_chemical_formula_weight 1363.90
_chemical_properties_physical Air-sensitive,Moisture-sensitive
_space_group_crystal_system triclinic
_space_group_IT_number 2
_space_group_name_Hall '-P 1'
_space_group_name_H-M_alt 'P -1'
_atom_sites_solution_hydrogens geom
_atom_sites_solution_primary dual
_audit_creation_date 2025-04-25
_audit_creation_method
;
Olex2 1.5
(compiled 2025.04.05 svn.rf049d14d for OlexSys, GUI svn.r7224)
;
_audit_update_record
;
2025-04-25 deposited with the CCDC.	2025-05-28 downloaded from the CCDC.
;
_cell_angle_alpha 73.723(5)
_cell_angle_beta 69.097(5)
_cell_angle_gamma 70.197(6)
_cell_formula_units_Z 1
_cell_length_a 11.4080(6)
_cell_length_b 12.0912(8)
_cell_length_c 14.9019(8)
_cell_measurement_reflns_used 10798
_cell_measurement_temperature 100(2)
_cell_measurement_theta_max 20.9760
_cell_measurement_theta_min 1.7180
_cell_volume 1776.7(2)
_computing_cell_refinement 'CrysAlisPro 1.171.42.94a (Rigaku OD, 2023)'
_computing_data_collection 'CrysAlisPro 1.171.42.94a (Rigaku OD, 2023)'
_computing_data_reduction 'CrysAlisPro 1.171.42.94a (Rigaku OD, 2023)'
_computing_molecular_graphics 'Olex2 1.5 (Dolomanov et al., 2009)'
_computing_publication_material 'Olex2 1.5 (Dolomanov et al., 2009)'
_computing_structure_refinement 'SHELXL 2019/3 (Sheldrick, 2015)'
_computing_structure_solution 'SHELXT  (Sheldrick, 2015)'
_diffrn_ambient_temperature 100.15
_diffrn_detector 'Hybrid Pixel Array Detector'
_diffrn_detector_area_resol_mean 5.8140
_diffrn_measured_fraction_theta_full 0.998
_diffrn_measured_fraction_theta_max 0.998
_diffrn_measurement_details
;
List of Runs (angles in degrees, time in seconds):

  # Type    Start    End  Width  t~exp~   \w     \q     \k     \f   Frames
#--------------------------------------------------------------------------
  1  \w      0.00 180.00   1.00    5.00    --    0.00  45.00   0.00  180
  2  \w      0.00 180.00   1.00    5.00    --    0.00  45.00 -90.00  180
  3  \w      0.00 180.00   1.00    5.00    --    0.00  45.00-180.00  180
;
_diffrn_measurement_device 'abstract diffractometer'
_diffrn_measurement_device_type 'esperanto-CrysAlisPro-abstract goniometer imported esperanto images'
_diffrn_measurement_method '\w scans'
_diffrn_orient_matrix_type 'CrysAlisPro convention (1999,Acta A55,543-557)'
_diffrn_orient_matrix_UB_11 -0.0087220000
_diffrn_orient_matrix_UB_12 0.0237838000
_diffrn_orient_matrix_UB_13 -0.0242703000
_diffrn_orient_matrix_UB_21 -0.0373239000
_diffrn_orient_matrix_UB_22 0.0134158000
_diffrn_orient_matrix_UB_23 0.0170777000
_diffrn_orient_matrix_UB_31 0.0124540000
_diffrn_orient_matrix_UB_32 0.0249750000
_diffrn_orient_matrix_UB_33 0.0058127000
_diffrn_radiation_monochromator synchrotron
_diffrn_radiation_probe x-ray
_diffrn_radiation_type synchrotron
_diffrn_radiation_wavelength 0.414
_diffrn_reflns_av_R_equivalents 0.0724
_diffrn_reflns_av_unetI/netI 0.0584
_diffrn_reflns_Laue_measured_fraction_full 0.998
_diffrn_reflns_Laue_measured_fraction_max 0.998
_diffrn_reflns_limit_h_max 14
_diffrn_reflns_limit_h_min -14
_diffrn_reflns_limit_k_max 15
_diffrn_reflns_limit_k_min -15
_diffrn_reflns_limit_l_max 18
_diffrn_reflns_limit_l_min -18
_diffrn_reflns_number 33615
_diffrn_reflns_point_group_measured_fraction_full 0.998
_diffrn_reflns_point_group_measured_fraction_max 0.998
_diffrn_reflns_theta_full 14.383
_diffrn_reflns_theta_max 14.996
_diffrn_reflns_theta_min 1.486
_diffrn_source synchrotron
_exptl_absorpt_coefficient_mu 0.071
_exptl_absorpt_correction_T_max 1.00000
_exptl_absorpt_correction_T_min 0.45670
_exptl_absorpt_correction_type multi-scan
_exptl_absorpt_process_details
;
CrysAlisPro 1.171.42.94a (Rigaku Oxford Diffraction, 2023)
Empirical absorption correction using spherical harmonics,
implemented in SCALE3 ABSPACK scaling algorithm.
;
_exptl_crystal_colour 'dark red'
_exptl_crystal_colour_modifier dark
_exptl_crystal_colour_primary red
_exptl_crystal_density_diffrn 1.275
_exptl_crystal_description needle
_exptl_crystal_F_000 734
_exptl_crystal_preparation 'slow diffusion of a hexane solution of [2.2.2]cryptand into a THF solution of 1a_dianion'
_exptl_crystal_recrystallization_method 'Re-crystallisation from solvent'
_exptl_crystal_size_max 0.01
_exptl_crystal_size_mid 0.01
_exptl_crystal_size_min 0.01
_refine_diff_density_max 0.300
_refine_diff_density_min -0.311
_refine_diff_density_rms 0.049
_refine_ls_extinction_method none
_refine_ls_goodness_of_fit_ref 1.025
_refine_ls_hydrogen_treatment constr
_refine_ls_matrix_type full
_refine_ls_number_parameters 436
_refine_ls_number_reflns 7255
_refine_ls_number_restraints 0
_refine_ls_restrained_S_all 1.025
_refine_ls_R_factor_all 0.0540
_refine_ls_R_factor_gt 0.0413
_refine_ls_shift/su_max 0.001
_refine_ls_shift/su_mean 0.000
_refine_ls_structure_factor_coef Fsqd
_refine_ls_weighting_details 'w=1/[\s^2^(Fo^2^)+(0.0318P)^2^+0.7293P] where P=(Fo^2^+2Fc^2^)/3'
_refine_ls_weighting_scheme calc
_refine_ls_wR_factor_gt 0.0961
_refine_ls_wR_factor_ref 0.1014
_reflns_Friedel_coverage 0.000
_reflns_number_gt 5982
_reflns_number_total 7255
_reflns_threshold_expression 'I > 2\s(I)'
_cod_data_source_file d5cc02327k2.cif
_cod_data_source_block 1a_dianion
_cod_depositor_comments 'Adding full bibliography for 7134618--7134620.cif.'
_cod_database_code 7134620
_shelx_shelxl_version_number 2019/3
_shelx_space_group_comment
;
The symmetry employed for this shelxl refinement is uniquely defined
by the following loop, which should always be used as a source of
symmetry information in preference to the above space-group names.
They are only intended as comments.
;
_shelx_estimated_absorpt_t_max 0.999
_shelx_estimated_absorpt_t_min 0.999
_olex2_refinement_description
;
1. Fixed Uiso
 At 1.2 times of:
  All C(H) groups, All C(H,H) groups
 At 1.5 times of:
  All C(H,H,H) groups
2. Others
 Fixed Sof: C40(0.5) H40A(0.5) H40B(0.5) C41(0.5) H41A(0.5) H41B(0.5) O8(0.5)
 C39(0.5) H39A(0.5) H39B(0.5) C42(0.5) H42A(0.5) H42B(0.5)
3.a Secondary CH2 refined with riding coordinates:
 C33(H33A,H33B), C26(H26A,H26B), C21(H21A,H21B), C31(H31A,H31B), C34(H34A,
 H34B), C32(H32A,H32B), C30(H30A,H30B), C29(H29A,H29B), C20(H20A,H20B),
 C19(H19A,H19B), C27(H27A,H27B), C35(H35A,H35B), C28(H28A,H28B), C37(H37A,H37B),
  C36(H36A,H36B), C18(H18A,H18B), C15(H15A,H15B), C38(H38A,H38B), C40(H40A,
 H40B), C41(H41A,H41B), C39(H39A,H39B), C42(H42A,H42B)
3.b Aromatic/amide H refined with riding coordinates:
 C3(H3), C8(H8), C9(H9), C6(H6), C7(H7)
3.c Idealised Me refined as rotating group:
 C13(H13A,H13B,H13C), C14(H14A,H14B,H14C), C12(H12A,H12B,H12C)
;
_olex2_submission_special_instructions 'No special instructions were received'
_oxdiff_exptl_absorpt_empirical_details
;
Empirical correction (ABSPACK) includes:
- Absorption correction using spherical harmonics
- Frame scaling
- Detector area scaling
;
_oxdiff_exptl_absorpt_empirical_full_max 3.435
_oxdiff_exptl_absorpt_empirical_full_min 0.541

loop_
_space_group_symop_operation_xyz
'x, y, z'
'-x, -y, -z'

loop_
_atom_site_label
_atom_site_type_symbol
_atom_site_fract_x
_atom_site_fract_y
_atom_site_fract_z
_atom_site_U_iso_or_equiv
_atom_site_adp_type
_atom_site_occupancy
_atom_site_site_symmetry_order
_atom_site_calc_flag
_atom_site_refinement_flags_posn
_atom_site_refinement_flags_adp
_atom_site_refinement_flags_occupancy
_atom_site_disorder_assembly
_atom_site_disorder_group
K1 K 0.77670(4) 0.19849(3) 0.29467(3) 0.01959(10) Uani 1 1 d . . . . .
S1 S 0.09260(4) 0.58312(4) 0.25533(3) 0.02439(11) Uani 1 1 d . . . . .
O3 O 0.93896(12) 0.30945(10) 0.12676(9) 0.0225(3) Uani 1 1 d . . . . .
O6 O 0.81560(12) 0.27101(11) 0.44177(9) 0.0239(3) Uani 1 1 d . . . . .
O5 O 0.94630(12) -0.03302(10) 0.33381(9) 0.0244(3) Uani 1 1 d . . . . .
O2 O 0.67253(12) 0.36192(11) 0.14072(9) 0.0253(3) Uani 1 1 d . . . . .
O4 O 0.70787(12) -0.01140(11) 0.30133(9) 0.0266(3) Uani 1 1 d . . . . .
O7 O 0.56743(12) 0.25204(12) 0.45923(9) 0.0275(3) Uani 1 1 d . . . . .
O1 O 0.23405(13) 0.52823(12) 0.38012(10) 0.0305(3) Uani 1 1 d . . . . .
N1 N 1.04857(14) 0.17443(12) 0.29265(10) 0.0196(3) Uani 1 1 d . . . . .
N2 N 0.50584(15) 0.21716(14) 0.29214(11) 0.0268(3) Uani 1 1 d . . . . .
C5 C -0.16430(17) 0.61563(15) 0.25149(12) 0.0215(4) Uani 1 1 d . . . . .
C4 C -0.07013(17) 0.57757(15) 0.30653(13) 0.0232(4) Uani 1 1 d . . . . .
C33 C 1.04136(17) 0.25268(15) 0.35601(13) 0.0219(4) Uani 1 1 d . . . . .
H33A H 1.019341 0.336927 0.322607 0.026 Uiso 1 1 calc R U . . .
H33B H 1.128122 0.234596 0.365253 0.026 Uiso 1 1 calc R U . . .
C3 C -0.09622(18) 0.54168(15) 0.40650(13) 0.0232(4) Uani 1 1 d . . . . .
H3 H -0.179724 0.532789 0.446491 0.028 Uiso 1 1 calc R U . . .
C26 C 1.11339(17) 0.04939(15) 0.32709(13) 0.0220(4) Uani 1 1 d . . . . .
H26A H 1.086687 0.033348 0.399396 0.026 Uiso 1 1 calc R U . . .
H26B H 1.208730 0.038508 0.304120 0.026 Uiso 1 1 calc R U . . .
C2 C 0.00611(18) 0.51873(15) 0.44694(13) 0.0233(4) Uani 1 1 d . . . . .
C8 C -0.25520(18) 0.74568(16) 0.12066(13) 0.0253(4) Uani 1 1 d . . . . .
H8 H -0.246548 0.804852 0.063011 0.030 Uiso 1 1 calc R U . . .
C21 C 1.08221(17) -0.04092(15) 0.29217(13) 0.0233(4) Uani 1 1 d . . . . .
H21A H 1.104474 -0.023838 0.219992 0.028 Uiso 1 1 calc R U . . .
H21B H 1.133904 -0.122565 0.312588 0.028 Uiso 1 1 calc R U . . .
C31 C 1.04971(17) 0.32806(15) 0.13878(13) 0.0231(4) Uani 1 1 d . . . . .
H31A H 1.020898 0.392279 0.177172 0.028 Uiso 1 1 calc R U . . .
H31B H 1.108242 0.352983 0.074093 0.028 Uiso 1 1 calc R U . . .
C34 C 0.94252(17) 0.23889(16) 0.45471(13) 0.0232(4) Uani 1 1 d . . . . .
H34A H 0.963519 0.155116 0.489300 0.028 Uiso 1 1 calc R U . . .
H34B H 0.944285 0.291161 0.494554 0.028 Uiso 1 1 calc R U . . .
C10 C -0.36832(17) 0.70576(15) 0.15841(12) 0.0214(4) Uani 1 1 d . . . . .
C9 C -0.37387(18) 0.61512(16) 0.24141(12) 0.0241(4) Uani 1 1 d . . . . .
H9 H -0.447051 0.582984 0.267781 0.029 Uiso 1 1 calc R U . . .
C32 C 1.12179(17) 0.21313(16) 0.19118(13) 0.0234(4) Uani 1 1 d . . . . .
H32A H 1.144777 0.148862 0.153952 0.028 Uiso 1 1 calc R U . . .
H32B H 1.204059 0.223700 0.191323 0.028 Uiso 1 1 calc R U . . .
C11 C -0.48436(17) 0.76396(16) 0.11570(13) 0.0236(4) Uani 1 1 d . . . . .
C30 C 0.87630(18) 0.41245(15) 0.06857(13) 0.0237(4) Uani 1 1 d . . . . .
H30A H 0.940248 0.433162 0.005544 0.028 Uiso 1 1 calc R U . . .
H30B H 0.841505 0.481273 0.102810 0.028 Uiso 1 1 calc R U . . .
C1 C 0.12309(18) 0.53692(15) 0.37528(13) 0.0241(4) Uani 1 1 d . . . . .
C6 C -0.15478(18) 0.70180(16) 0.16455(13) 0.0246(4) Uani 1 1 d . . . . .
H6 H -0.079095 0.730272 0.135569 0.030 Uiso 1 1 calc R U . . .
C29 C 0.76699(19) 0.38749(17) 0.05022(13) 0.0264(4) Uani 1 1 d . . . . .
H29A H 0.725910 0.457821 0.007943 0.032 Uiso 1 1 calc R U . . .
H29B H 0.801691 0.318523 0.016149 0.032 Uiso 1 1 calc R U . . .
C20 C 0.91594(19) -0.13255(15) 0.32107(14) 0.0275(4) Uani 1 1 d . . . . .
H20A H 0.960025 -0.207659 0.357410 0.033 Uiso 1 1 calc R U . . .
H20B H 0.947218 -0.138337 0.251027 0.033 Uiso 1 1 calc R U . . .
C7 C -0.27464(18) 0.57108(16) 0.28610(12) 0.0249(4) Uani 1 1 d . . . . .
H7 H -0.281652 0.508961 0.341746 0.030 Uiso 1 1 calc R U . . .
C19 C 0.77166(19) -0.11543(16) 0.35817(14) 0.0287(4) Uani 1 1 d . . . . .
H19A H 0.750601 -0.186595 0.354231 0.034 Uiso 1 1 calc R U . . .
H19B H 0.740158 -0.106307 0.427478 0.034 Uiso 1 1 calc R U . . .
C27 C 0.46289(19) 0.32307(18) 0.22149(14) 0.0303(4) Uani 1 1 d . . . . .
H27A H 0.435285 0.395247 0.250752 0.036 Uiso 1 1 calc R U . . .
H27B H 0.386234 0.316275 0.208962 0.036 Uiso 1 1 calc R U . . .
C35 C 0.71801(18) 0.26205(18) 0.53370(13) 0.0287(4) Uani 1 1 d . . . . .
H35A H 0.728514 0.304083 0.577438 0.034 Uiso 1 1 calc R U . . .
H35B H 0.726367 0.177080 0.565184 0.034 Uiso 1 1 calc R U . . .
C28 C 0.5667(2) 0.33871(18) 0.12551(14) 0.0297(4) Uani 1 1 d . . . . .
H28A H 0.598532 0.265389 0.097081 0.036 Uiso 1 1 calc R U . . .
H28B H 0.529817 0.406126 0.079069 0.036 Uiso 1 1 calc R U . . .
C37 C 0.44499(18) 0.30924(19) 0.43835(14) 0.0322(4) Uani 1 1 d . . . . .
H37A H 0.448303 0.387097 0.394158 0.039 Uiso 1 1 calc R U . . .
H37B H 0.374824 0.324161 0.499624 0.039 Uiso 1 1 calc R U . . .
C36 C 0.58742(19) 0.31742(18) 0.51652(14) 0.0312(4) Uani 1 1 d . . . . .
H36A H 0.518684 0.317995 0.579977 0.037 Uiso 1 1 calc R U . . .
H36B H 0.581337 0.401200 0.482166 0.037 Uiso 1 1 calc R U . . .
C18 C 0.5745(2) -0.00724(18) 0.32109(16) 0.0334(4) Uani 1 1 d . . . . .
H18A H 0.530404 -0.011864 0.392022 0.040 Uiso 1 1 calc R U . . .
H18B H 0.568966 -0.076295 0.301027 0.040 Uiso 1 1 calc R U . . .
C15 C 0.5081(2) 0.10807(18) 0.26547(15) 0.0331(4) Uani 1 1 d . . . . .
H15A H 0.552929 0.110738 0.194774 0.040 Uiso 1 1 calc R U . . .
H15B H 0.417309 0.107580 0.276713 0.040 Uiso 1 1 calc R U . . .
C38 C 0.41678(19) 0.2304(2) 0.39094(15) 0.0342(5) Uani 1 1 d . . . . .
H38A H 0.422639 0.150330 0.432914 0.041 Uiso 1 1 calc R U . . .
H38B H 0.326383 0.264083 0.386778 0.041 Uiso 1 1 calc R U . . .
C13 C -0.4384(2) 0.7949(2) 0.00441(14) 0.0362(5) Uani 1 1 d . . . . .
H13A H -0.384438 0.850648 -0.015414 0.054 Uiso 1 1 calc R U . . .
H13B H -0.514139 0.832195 -0.020653 0.054 Uiso 1 1 calc R U . . .
H13C H -0.387258 0.721836 -0.022168 0.054 Uiso 1 1 calc R U . . .
C14 C -0.5628(2) 0.8799(2) 0.15632(17) 0.0402(5) Uani 1 1 d . . . . .
H14A H -0.593308 0.860926 0.227776 0.060 Uiso 1 1 calc R U . . .
H14B H -0.637845 0.918276 0.130561 0.060 Uiso 1 1 calc R U . . .
H14C H -0.507288 0.934246 0.136456 0.060 Uiso 1 1 calc R U . . .
C12 C -0.5761(2) 0.6835(2) 0.14378(17) 0.0394(5) Uani 1 1 d . . . . .
H12A H -0.527186 0.607683 0.120951 0.059 Uiso 1 1 calc R U . . .
H12B H -0.646573 0.723650 0.113333 0.059 Uiso 1 1 calc R U . . .
H12C H -0.612959 0.667937 0.214942 0.059 Uiso 1 1 calc R U . . .
C40 C 0.963(2) 0.0553(15) 0.0613(13) 0.047(3) Uani 0.5 1 d . . P A -1
H40A H 0.981696 0.134092 0.033367 0.056 Uiso 0.5 1 calc R U P A -1
H40B H 0.935732 0.043738 0.133479 0.056 Uiso 0.5 1 calc R U P A -1
C41 C 1.0802(8) -0.0470(6) 0.0231(4) 0.0522(16) Uani 0.5 1 d . . P A -1
H41A H 1.163110 -0.027662 0.010189 0.063 Uiso 0.5 1 calc R U P A -1
H41B H 1.079333 -0.122619 0.070908 0.063 Uiso 0.5 1 calc R U P A -1
O8 O 0.9159(5) -0.0323(4) -0.0457(3) 0.0708(12) Uani 0.5 1 d . . P A -1
C39 C 0.8590(9) 0.0423(9) 0.0235(9) 0.089(3) Uani 0.5 1 d . . P A -1
H39A H 0.793616 0.008926 0.078996 0.107 Uiso 0.5 1 calc R U P A -1
H39B H 0.813558 0.122127 -0.006173 0.107 Uiso 0.5 1 calc R U P A -1
C42 C 1.064(2) -0.0566(16) -0.0675(13) 0.062(5) Uani 0.5 1 d . . P A -1
H42A H 1.110445 -0.137426 -0.083360 0.074 Uiso 0.5 1 calc R U P A -1
H42B H 1.098268 0.003280 -0.122713 0.074 Uiso 0.5 1 calc R U P A -1

loop_
_atom_site_aniso_label
_atom_site_aniso_U_11
_atom_site_aniso_U_22
_atom_site_aniso_U_33
_atom_site_aniso_U_23
_atom_site_aniso_U_13
_atom_site_aniso_U_12
K1 0.01774(18) 0.02219(18) 0.01840(18) -0.00161(14) -0.00519(14) -0.00650(14)
S1 0.0242(2) 0.0248(2) 0.0241(2) -0.00588(17) -0.01126(18) -0.00068(17)
O3 0.0243(6) 0.0199(6) 0.0232(6) 0.0031(5) -0.0094(5) -0.0088(5)
O6 0.0201(6) 0.0318(7) 0.0192(6) -0.0064(5) -0.0047(5) -0.0055(5)
O5 0.0215(6) 0.0178(6) 0.0317(7) -0.0069(5) -0.0047(5) -0.0038(5)
O2 0.0266(7) 0.0316(7) 0.0216(6) 0.0015(5) -0.0108(5) -0.0136(5)
O4 0.0248(7) 0.0245(6) 0.0315(7) 0.0003(5) -0.0094(5) -0.0110(5)
O7 0.0173(6) 0.0356(7) 0.0248(6) -0.0069(5) -0.0058(5) -0.0002(5)
O1 0.0257(7) 0.0368(7) 0.0296(7) -0.0080(6) -0.0138(6) -0.0013(6)
N1 0.0188(7) 0.0170(7) 0.0198(7) -0.0014(5) -0.0053(6) -0.0026(5)
N2 0.0224(8) 0.0316(8) 0.0277(8) 0.0017(6) -0.0109(7) -0.0105(6)
C5 0.0232(9) 0.0202(8) 0.0205(8) -0.0073(6) -0.0098(7) 0.0015(7)
C4 0.0238(9) 0.0199(8) 0.0255(9) -0.0059(7) -0.0116(7) 0.0007(7)
C33 0.0196(8) 0.0216(8) 0.0267(9) -0.0033(7) -0.0093(7) -0.0062(7)
C3 0.0250(9) 0.0188(8) 0.0251(9) -0.0064(7) -0.0110(7) 0.0009(7)
C26 0.0169(8) 0.0204(8) 0.0258(9) -0.0012(7) -0.0074(7) -0.0024(7)
C2 0.0270(9) 0.0180(8) 0.0247(9) -0.0063(7) -0.0136(7) 0.0026(7)
C8 0.0295(10) 0.0249(9) 0.0214(8) -0.0002(7) -0.0107(7) -0.0067(7)
C21 0.0188(8) 0.0192(8) 0.0262(9) -0.0034(7) -0.0059(7) 0.0006(7)
C31 0.0203(9) 0.0238(9) 0.0240(9) 0.0005(7) -0.0052(7) -0.0096(7)
C34 0.0257(9) 0.0229(8) 0.0233(9) -0.0029(7) -0.0122(7) -0.0051(7)
C10 0.0217(9) 0.0228(8) 0.0187(8) -0.0063(6) -0.0070(7) -0.0014(7)
C9 0.0231(9) 0.0295(9) 0.0179(8) -0.0040(7) -0.0047(7) -0.0063(7)
C32 0.0163(8) 0.0246(9) 0.0242(9) -0.0008(7) -0.0026(7) -0.0053(7)
C11 0.0223(9) 0.0273(9) 0.0209(8) -0.0028(7) -0.0100(7) -0.0034(7)
C30 0.0275(9) 0.0201(8) 0.0208(8) 0.0035(7) -0.0081(7) -0.0077(7)
C1 0.0276(9) 0.0199(8) 0.0265(9) -0.0077(7) -0.0148(8) 0.0018(7)
C6 0.0253(9) 0.0251(9) 0.0237(9) -0.0022(7) -0.0090(7) -0.0070(7)
C29 0.0324(10) 0.0274(9) 0.0202(8) 0.0024(7) -0.0108(8) -0.0108(8)
C20 0.0329(10) 0.0173(8) 0.0326(10) -0.0046(7) -0.0107(8) -0.0057(7)
C7 0.0289(10) 0.0259(9) 0.0179(8) -0.0011(7) -0.0095(7) -0.0043(7)
C19 0.0346(11) 0.0219(9) 0.0309(10) -0.0003(7) -0.0108(8) -0.0114(8)
C27 0.0234(9) 0.0357(10) 0.0347(10) 0.0028(8) -0.0172(8) -0.0095(8)
C35 0.0264(10) 0.0391(11) 0.0191(8) -0.0079(8) -0.0038(7) -0.0078(8)
C28 0.0331(10) 0.0332(10) 0.0307(10) 0.0027(8) -0.0197(8) -0.0145(8)
C37 0.0160(9) 0.0426(11) 0.0285(10) -0.0045(8) -0.0050(8) 0.0007(8)
C36 0.0268(10) 0.0362(10) 0.0244(9) -0.0124(8) -0.0007(8) -0.0022(8)
C18 0.0315(11) 0.0338(10) 0.0407(11) 0.0026(8) -0.0142(9) -0.0196(9)
C15 0.0311(11) 0.0389(11) 0.0376(11) 0.0019(9) -0.0179(9) -0.0180(9)
C38 0.0193(9) 0.0471(12) 0.0324(10) 0.0005(9) -0.0057(8) -0.0122(9)
C13 0.0283(10) 0.0590(14) 0.0223(9) -0.0003(9) -0.0133(8) -0.0122(10)
C14 0.0326(11) 0.0407(12) 0.0465(12) -0.0167(10) -0.0218(10) 0.0093(9)
C12 0.0368(12) 0.0452(12) 0.0413(12) 0.0060(9) -0.0226(10) -0.0164(10)
C40 0.057(6) 0.039(5) 0.048(6) -0.023(4) -0.016(4) -0.003(3)
C41 0.074(5) 0.045(3) 0.042(3) -0.008(3) -0.010(3) -0.028(3)
O8 0.096(4) 0.068(3) 0.061(3) -0.023(2) -0.028(2) -0.022(2)
C39 0.082(6) 0.085(6) 0.126(8) -0.064(6) -0.026(6) -0.022(5)
C42 0.089(13) 0.043(6) 0.041(5) 0.005(5) -0.026(6) -0.005(5)

loop_
_atom_type_symbol
_atom_type_description
_atom_type_scat_dispersion_real
_atom_type_scat_dispersion_imag
_atom_type_scat_source
C C -0.0001 0.0005 'International Tables Vol C Tables 4.2.6.8 and 6.1.1.4'
H H 0.0000 0.0000 'International Tables Vol C Tables 4.2.6.8 and 6.1.1.4'
O O 0.0017 0.0018 'International Tables Vol C Tables 4.2.6.8 and 6.1.1.4'
S S 0.0446 0.0410 'International Tables Vol C Tables 4.2.6.8 and 6.1.1.4'
K K 0.0815 0.0853 'International Tables Vol C Tables 4.2.6.8 and 6.1.1.4'
N N 0.0005 0.0010 'International Tables Vol C Tables 4.2.6.8 and 6.1.1.4'

loop_
_geom_angle_atom_site_label_1
_geom_angle_atom_site_label_2
_geom_angle_atom_site_label_3
_geom_angle
_geom_angle_site_symmetry_1
_geom_angle_site_symmetry_3
_geom_angle_publ_flag
O3 K1 O5 101.95(4) . . ?
O3 K1 O2 59.23(4) . . ?
O3 K1 O4 123.50(4) . . ?
O3 K1 N1 61.46(4) . . ?
O3 K1 N2 118.00(4) . . ?
O6 K1 O3 100.76(4) . . ?
O6 K1 O5 90.96(4) . . ?
O6 K1 O2 123.96(4) . . ?
O6 K1 O4 129.58(4) . . ?
O6 K1 N1 60.24(4) . . ?
O6 K1 N2 121.53(4) . . ?
O5 K1 O2 141.35(4) . . ?
O5 K1 O4 59.63(4) . . ?
O5 K1 N1 60.16(4) . . ?
O5 K1 N2 118.70(4) . . ?
O2 K1 N1 120.00(4) . . ?
O2 K1 N2 59.78(4) . . ?
O4 K1 O2 100.59(4) . . ?
O4 K1 N1 118.85(4) . . ?
O4 K1 N2 59.76(4) . . ?
O7 K1 O3 141.17(4) . . ?
O7 K1 O6 60.91(4) . . ?
O7 K1 O5 111.62(4) . . ?
O7 K1 O2 100.77(4) . . ?
O7 K1 O4 91.02(4) . . ?
O7 K1 N1 120.16(4) . . ?
O7 K1 N2 61.47(4) . . ?
N1 K1 N2 178.15(4) . . ?
C4 S1 C1 92.55(9) . . ?
C31 O3 K1 116.51(9) . . ?
C30 O3 K1 117.07(10) . . ?
C30 O3 C31 110.79(13) . . ?
C34 O6 K1 121.04(9) . . ?
C35 O6 K1 114.96(10) . . ?
C35 O6 C34 111.06(13) . . ?
C21 O5 K1 115.21(9) . . ?
C21 O5 C20 111.10(13) . . ?
C20 O5 K1 117.26(10) . . ?
C29 O2 K1 115.31(10) . . ?
C29 O2 C28 111.00(13) . . ?
C28 O2 K1 116.40(10) . . ?
C19 O4 K1 112.40(10) . . ?
C18 O4 K1 119.98(11) . . ?
C18 O4 C19 111.06(14) . . ?
C37 O7 K1 113.76(10) . . ?
C36 O7 K1 114.28(11) . . ?
C36 O7 C37 110.30(14) . . ?
C33 N1 K1 108.42(10) . . ?
C26 N1 K1 110.98(10) . . ?
C26 N1 C33 110.34(13) . . ?
C32 N1 K1 107.70(10) . . ?
C32 N1 C33 110.15(14) . . ?
C32 N1 C26 109.20(13) . . ?
C27 N2 K1 110.29(11) . . ?
C27 N2 C38 108.99(15) . . ?
C15 N2 K1 108.94(11) . . ?
C15 N2 C27 110.14(15) . . ?
C15 N2 C38 110.83(16) . . ?
C38 N2 K1 107.62(11) . . ?
C6 C5 C4 123.03(17) . . ?
C7 C5 C4 120.57(16) . . ?
C7 C5 C6 116.34(16) . . ?
C5 C4 S1 124.23(13) . . ?
C3 C4 S1 109.53(13) . . ?
C3 C4 C5 126.03(17) . . ?
N1 C33 H33A 108.9 . . ?
N1 C33 H33B 108.9 . . ?
N1 C33 C34 113.54(14) . . ?
H33A C33 H33B 107.7 . . ?
C34 C33 H33A 108.9 . . ?
C34 C33 H33B 108.9 . . ?
C4 C3 H3 121.3 . . ?
C4 C3 C2 117.33(17) . . ?
C2 C3 H3 121.3 . . ?
N1 C26 H26A 108.9 . . ?
N1 C26 H26B 108.9 . . ?
N1 C26 C21 113.45(14) . . ?
H26A C26 H26B 107.7 . . ?
C21 C26 H26A 108.9 . . ?
C21 C26 H26B 108.9 . . ?
C3 C2 C2 124.2(2) . 2_566 ?
C3 C2 C1 112.80(15) . . ?
C1 C2 C2 123.0(2) . 2_566 ?
C10 C8 H8 118.7 . . ?
C6 C8 H8 118.7 . . ?
C6 C8 C10 122.54(16) . . ?
O5 C21 C26 108.58(14) . . ?
O5 C21 H21A 110.0 . . ?
O5 C21 H21B 110.0 . . ?
C26 C21 H21A 110.0 . . ?
C26 C21 H21B 110.0 . . ?
H21A C21 H21B 108.4 . . ?
O3 C31 H31A 109.8 . . ?
O3 C31 H31B 109.8 . . ?
O3 C31 C32 109.31(14) . . ?
H31A C31 H31B 108.3 . . ?
C32 C31 H31A 109.8 . . ?
C32 C31 H31B 109.8 . . ?
O6 C34 C33 109.02(13) . . ?
O6 C34 H34A 109.9 . . ?
O6 C34 H34B 109.9 . . ?
C33 C34 H34A 109.9 . . ?
C33 C34 H34B 109.9 . . ?
H34A C34 H34B 108.3 . . ?
C8 C10 C11 121.99(15) . . ?
C9 C10 C8 116.37(16) . . ?
C9 C10 C11 121.51(16) . . ?
C10 C9 H9 119.2 . . ?
C7 C9 C10 121.56(17) . . ?
C7 C9 H9 119.2 . . ?
N1 C32 C31 114.55(14) . . ?
N1 C32 H32A 108.6 . . ?
N1 C32 H32B 108.6 . . ?
C31 C32 H32A 108.6 . . ?
C31 C32 H32B 108.6 . . ?
H32A C32 H32B 107.6 . . ?
C13 C11 C10 111.27(15) . . ?
C13 C11 C14 108.81(17) . . ?
C13 C11 C12 107.81(16) . . ?
C14 C11 C10 107.96(15) . . ?
C12 C11 C10 112.79(15) . . ?
C12 C11 C14 108.10(17) . . ?
O3 C30 H30A 109.7 . . ?
O3 C30 H30B 109.7 . . ?
O3 C30 C29 109.90(14) . . ?
H30A C30 H30B 108.2 . . ?
C29 C30 H30A 109.7 . . ?
C29 C30 H30B 109.7 . . ?
O1 C1 S1 119.13(14) . . ?
O1 C1 C2 133.09(17) . . ?
C2 C1 S1 107.78(13) . . ?
C5 C6 H6 119.6 . . ?
C8 C6 C5 120.85(17) . . ?
C8 C6 H6 119.6 . . ?
O2 C29 C30 109.72(14) . . ?
O2 C29 H29A 109.7 . . ?
O2 C29 H29B 109.7 . . ?
C30 C29 H29A 109.7 . . ?
C30 C29 H29B 109.7 . . ?
H29A C29 H29B 108.2 . . ?
O5 C20 H20A 109.8 . . ?
O5 C20 H20B 109.8 . . ?
O5 C20 C19 109.24(14) . . ?
H20A C20 H20B 108.3 . . ?
C19 C20 H20A 109.8 . . ?
C19 C20 H20B 109.8 . . ?
C5 C7 H7 118.9 . . ?
C9 C7 C5 122.14(16) . . ?
C9 C7 H7 118.9 . . ?
O4 C19 C20 110.10(15) . . ?
O4 C19 H19A 109.6 . . ?
O4 C19 H19B 109.6 . . ?
C20 C19 H19A 109.6 . . ?
C20 C19 H19B 109.6 . . ?
H19A C19 H19B 108.2 . . ?
N2 C27 H27A 108.9 . . ?
N2 C27 H27B 108.9 . . ?
N2 C27 C28 113.46(16) . . ?
H27A C27 H27B 107.7 . . ?
C28 C27 H27A 108.9 . . ?
C28 C27 H27B 108.9 . . ?
O6 C35 H35A 110.0 . . ?
O6 C35 H35B 110.0 . . ?
O6 C35 C36 108.47(15) . . ?
H35A C35 H35B 108.4 . . ?
C36 C35 H35A 110.0 . . ?
C36 C35 H35B 110.0 . . ?
O2 C28 C27 109.72(15) . . ?
O2 C28 H28A 109.7 . . ?
O2 C28 H28B 109.7 . . ?
C27 C28 H28A 109.7 . . ?
C27 C28 H28B 109.7 . . ?
H28A C28 H28B 108.2 . . ?
O7 C37 H37A 109.8 . . ?
O7 C37 H37B 109.8 . . ?
O7 C37 C38 109.49(16) . . ?
H37A C37 H37B 108.2 . . ?
C38 C37 H37A 109.8 . . ?
C38 C37 H37B 109.8 . . ?
O7 C36 C35 110.48(15) . . ?
O7 C36 H36A 109.6 . . ?
O7 C36 H36B 109.6 . . ?
C35 C36 H36A 109.6 . . ?
C35 C36 H36B 109.6 . . ?
H36A C36 H36B 108.1 . . ?
O4 C18 H18A 109.8 . . ?
O4 C18 H18B 109.8 . . ?
O4 C18 C15 109.50(15) . . ?
H18A C18 H18B 108.2 . . ?
C15 C18 H18A 109.8 . . ?
C15 C18 H18B 109.8 . . ?
N2 C15 C18 114.62(16) . . ?
N2 C15 H15A 108.6 . . ?
N2 C15 H15B 108.6 . . ?
C18 C15 H15A 108.6 . . ?
C18 C15 H15B 108.6 . . ?
H15A C15 H15B 107.6 . . ?
N2 C38 C37 113.75(16) . . ?
N2 C38 H38A 108.8 . . ?
N2 C38 H38B 108.8 . . ?
C37 C38 H38A 108.8 . . ?
C37 C38 H38B 108.8 . . ?
H38A C38 H38B 107.7 . . ?
C11 C13 H13A 109.5 . . ?
C11 C13 H13B 109.5 . . ?
C11 C13 H13C 109.5 . . ?
H13A C13 H13B 109.5 . . ?
H13A C13 H13C 109.5 . . ?
H13B C13 H13C 109.5 . . ?
C11 C14 H14A 109.5 . . ?
C11 C14 H14B 109.5 . . ?
C11 C14 H14C 109.5 . . ?
H14A C14 H14B 109.5 . . ?
H14A C14 H14C 109.5 . . ?
H14B C14 H14C 109.5 . . ?
C11 C12 H12A 109.5 . . ?
C11 C12 H12B 109.5 . . ?
C11 C12 H12C 109.5 . . ?
H12A C12 H12B 109.5 . . ?
H12A C12 H12C 109.5 . . ?
H12B C12 H12C 109.5 . . ?
H40A C40 H40B 109.4 . . ?
C41 C40 H40A 111.6 . . ?
C41 C40 H40B 111.6 . . ?
C41 C40 C39 101.0(9) . . ?
C39 C40 H40A 111.6 . . ?
C39 C40 H40B 111.6 . . ?
C40 C41 H41A 110.8 . . ?
C40 C41 H41B 110.8 . . ?
H41A C41 H41B 108.9 . . ?
C42 C41 C40 104.7(14) . . ?
C42 C41 H41A 110.8 . . ?
C42 C41 H41B 110.8 . . ?
C39 O8 C42 105.8(8) . . ?
C40 C39 H39A 109.4 . . ?
C40 C39 H39B 109.4 . . ?
O8 C39 C40 111.0(9) . . ?
O8 C39 H39A 109.4 . . ?
O8 C39 H39B 109.4 . . ?
H39A C39 H39B 108.0 . . ?
C41 C42 O8 104.2(14) . . ?
C41 C42 H42A 110.9 . . ?
C41 C42 H42B 110.9 . . ?
O8 C42 H42A 110.9 . . ?
O8 C42 H42B 110.9 . . ?
H42A C42 H42B 108.9 . . ?

loop_
_geom_bond_atom_site_label_1
_geom_bond_atom_site_label_2
_geom_bond_distance
_geom_bond_site_symmetry_2
_geom_bond_publ_flag
K1 O3 2.8254(12) . ?
K1 O6 2.7941(13) . ?
K1 O5 2.8530(12) . ?
K1 O2 2.8971(13) . ?
K1 O4 2.8670(13) . ?
K1 O7 2.7924(13) . ?
K1 N1 3.0054(15) . ?
K1 N2 3.0341(16) . ?
S1 C4 1.7544(19) . ?
S1 C1 1.8387(18) . ?
O3 C31 1.434(2) . ?
O3 C30 1.431(2) . ?
O6 C34 1.435(2) . ?
O6 C35 1.428(2) . ?
O5 C21 1.430(2) . ?
O5 C20 1.436(2) . ?
O2 C29 1.425(2) . ?
O2 C28 1.431(2) . ?
O4 C19 1.432(2) . ?
O4 C18 1.428(2) . ?
O7 C37 1.436(2) . ?
O7 C36 1.430(2) . ?
O1 C1 1.261(2) . ?
N1 C33 1.478(2) . ?
N1 C26 1.475(2) . ?
N1 C32 1.473(2) . ?
N2 C27 1.475(2) . ?
N2 C15 1.470(3) . ?
N2 C38 1.477(2) . ?
C5 C4 1.456(2) . ?
C5 C6 1.413(2) . ?
C5 C7 1.407(3) . ?
C4 C3 1.380(2) . ?
C33 H33A 0.9900 . ?
C33 H33B 0.9900 . ?
C33 C34 1.506(2) . ?
C3 H3 0.9500 . ?
C3 C2 1.411(2) . ?
C26 H26A 0.9900 . ?
C26 H26B 0.9900 . ?
C26 C21 1.518(2) . ?
C2 C2 1.486(3) 2_566 ?
C2 C1 1.421(3) . ?
C8 H8 0.9500 . ?
C8 C10 1.402(3) . ?
C8 C6 1.396(3) . ?
C21 H21A 0.9900 . ?
C21 H21B 0.9900 . ?
C31 H31A 0.9900 . ?
C31 H31B 0.9900 . ?
C31 C32 1.514(2) . ?
C34 H34A 0.9900 . ?
C34 H34B 0.9900 . ?
C10 C9 1.402(2) . ?
C10 C11 1.540(2) . ?
C9 H9 0.9500 . ?
C9 C7 1.392(3) . ?
C32 H32A 0.9900 . ?
C32 H32B 0.9900 . ?
C11 C13 1.527(3) . ?
C11 C14 1.540(3) . ?
C11 C12 1.538(3) . ?
C30 H30A 0.9900 . ?
C30 H30B 0.9900 . ?
C30 C29 1.505(3) . ?
C6 H6 0.9500 . ?
C29 H29A 0.9900 . ?
C29 H29B 0.9900 . ?
C20 H20A 0.9900 . ?
C20 H20B 0.9900 . ?
C20 C19 1.497(3) . ?
C7 H7 0.9500 . ?
C19 H19A 0.9900 . ?
C19 H19B 0.9900 . ?
C27 H27A 0.9900 . ?
C27 H27B 0.9900 . ?
C27 C28 1.509(3) . ?
C35 H35A 0.9900 . ?
C35 H35B 0.9900 . ?
C35 C36 1.495(3) . ?
C28 H28A 0.9900 . ?
C28 H28B 0.9900 . ?
C37 H37A 0.9900 . ?
C37 H37B 0.9900 . ?
C37 C38 1.503(3) . ?
C36 H36A 0.9900 . ?
C36 H36B 0.9900 . ?
C18 H18A 0.9900 . ?
C18 H18B 0.9900 . ?
C18 C15 1.513(3) . ?
C15 H15A 0.9900 . ?
C15 H15B 0.9900 . ?
C38 H38A 0.9900 . ?
C38 H38B 0.9900 . ?
C13 H13A 0.9800 . ?
C13 H13B 0.9800 . ?
C13 H13C 0.9800 . ?
C14 H14A 0.9800 . ?
C14 H14B 0.9800 . ?
C14 H14C 0.9800 . ?
C12 H12A 0.9800 . ?
C12 H12B 0.9800 . ?
C12 H12C 0.9800 . ?
C40 H40A 0.9900 . ?
C40 H40B 0.9900 . ?
C40 C41 1.54(2) . ?
C40 C39 1.55(2) . ?
C41 H41A 0.9900 . ?
C41 H41B 0.9900 . ?
C41 C42 1.464(19) . ?
O8 C39 1.394(9) . ?
O8 C42 1.54(2) . ?
C39 H39A 0.9900 . ?
C39 H39B 0.9900 . ?
C42 H42A 0.9900 . ?
C42 H42B 0.9900 . ?

loop_
_geom_torsion_atom_site_label_1
_geom_torsion_atom_site_label_2
_geom_torsion_atom_site_label_3
_geom_torsion_atom_site_label_4
_geom_torsion
_geom_torsion_site_symmetry_1
_geom_torsion_site_symmetry_2
_geom_torsion_site_symmetry_3
_geom_torsion_site_symmetry_4
_geom_torsion_publ_flag
K1 O3 C31 C32 48.90(16) . . . . ?
K1 O3 C30 C29 -47.58(17) . . . . ?
K1 O6 C34 C33 41.97(17) . . . . ?
K1 O6 C35 C36 -48.21(17) . . . . ?
K1 O5 C21 C26 56.11(15) . . . . ?
K1 O5 C20 C19 -39.89(17) . . . . ?
K1 O2 C29 C30 -45.35(16) . . . . ?
K1 O2 C28 C27 50.53(18) . . . . ?
K1 O4 C19 C20 -54.89(17) . . . . ?
K1 O4 C18 C15 42.0(2) . . . . ?
K1 O7 C37 C38 58.20(17) . . . . ?
K1 O7 C36 C35 -47.17(18) . . . . ?
K1 N1 C33 C34 48.53(15) . . . . ?
K1 N1 C26 C21 38.61(16) . . . . ?
K1 N1 C32 C31 45.42(17) . . . . ?
K1 N2 C27 C28 43.96(18) . . . . ?
K1 N2 C15 C18 47.87(19) . . . . ?
K1 N2 C38 C37 39.18(18) . . . . ?
S1 C4 C3 C2 0.7(2) . . . . ?
O3 C31 C32 N1 -65.8(2) . . . . ?
O3 C30 C29 O2 61.44(19) . . . . ?
O6 C35 C36 O7 63.8(2) . . . . ?
O5 C20 C19 O4 63.56(19) . . . . ?
O4 C18 C15 N2 -61.7(2) . . . . ?
O7 C37 C38 N2 -67.7(2) . . . . ?
N1 C33 C34 O6 -61.52(18) . . . . ?
N1 C26 C21 O5 -64.44(18) . . . . ?
N2 C27 C28 O2 -65.0(2) . . . . ?
C5 C4 C3 C2 -174.24(16) . . . . ?
C4 S1 C1 O1 -178.79(14) . . . . ?
C4 S1 C1 C2 0.73(13) . . . . ?
C4 C5 C6 C8 -172.39(16) . . . . ?
C4 C5 C7 C9 172.72(16) . . . . ?
C4 C3 C2 C2 179.0(2) . . . 2_566 ?
C4 C3 C2 C1 -0.1(2) . . . . ?
C33 N1 C26 C21 158.82(14) . . . . ?
C33 N1 C32 C31 -72.65(19) . . . . ?
C3 C2 C1 S1 -0.50(18) . . . . ?
C3 C2 C1 O1 178.93(18) . . . . ?
C26 N1 C33 C34 -73.21(17) . . . . ?
C26 N1 C32 C31 166.03(15) . . . . ?
C2 C2 C1 S1 -179.64(18) 2_566 . . . ?
C2 C2 C1 O1 -0.2(3) 2_566 . . . ?
C8 C10 C9 C7 2.7(2) . . . . ?
C8 C10 C11 C13 39.9(2) . . . . ?
C8 C10 C11 C14 -79.4(2) . . . . ?
C8 C10 C11 C12 161.19(17) . . . . ?
C21 O5 C20 C19 -175.33(14) . . . . ?
C31 O3 C30 C29 175.53(14) . . . . ?
C34 O6 C35 C36 169.73(15) . . . . ?
C10 C8 C6 C5 -1.3(3) . . . . ?
C10 C9 C7 C5 0.7(3) . . . . ?
C9 C10 C11 C13 -144.45(18) . . . . ?
C9 C10 C11 C14 96.2(2) . . . . ?
C9 C10 C11 C12 -23.1(2) . . . . ?
C32 N1 C33 C34 166.15(14) . . . . ?
C32 N1 C26 C21 -79.97(18) . . . . ?
C11 C10 C9 C7 -173.22(16) . . . . ?
C30 O3 C31 C32 -173.95(14) . . . . ?
C1 S1 C4 C5 174.24(15) . . . . ?
C1 S1 C4 C3 -0.79(13) . . . . ?
C6 C5 C4 S1 -26.1(2) . . . . ?
C6 C5 C4 C3 148.12(18) . . . . ?
C6 C5 C7 C9 -4.4(2) . . . . ?
C6 C8 C10 C9 -2.4(3) . . . . ?
C6 C8 C10 C11 173.49(16) . . . . ?
C29 O2 C28 C27 -174.89(15) . . . . ?
C20 O5 C21 C26 -167.48(14) . . . . ?
C7 C5 C4 S1 157.01(14) . . . . ?
C7 C5 C4 C3 -28.8(3) . . . . ?
C7 C5 C6 C8 4.6(2) . . . . ?
C19 O4 C18 C15 175.88(16) . . . . ?
C27 N2 C15 C18 168.95(16) . . . . ?
C27 N2 C38 C37 -80.43(19) . . . . ?
C35 O6 C34 C33 -178.61(14) . . . . ?
C28 O2 C29 C30 179.54(15) . . . . ?
C37 O7 C36 C35 -176.83(16) . . . . ?
C36 O7 C37 C38 -171.87(16) . . . . ?
C18 O4 C19 C20 167.56(16) . . . . ?
C15 N2 C27 C28 -76.3(2) . . . . ?
C15 N2 C38 C37 158.20(16) . . . . ?
C38 N2 C27 C28 161.90(16) . . . . ?
C38 N2 C15 C18 -70.4(2) . . . . ?
C40 C41 C42 O8 -37.0(16) . . . . ?
C41 C40 C39 O8 -13.6(14) . . . . ?
C39 C40 C41 C42 31.1(18) . . . . ?
C39 O8 C42 C41 28.5(12) . . . . ?
C42 O8 C39 C40 -8.3(10) . . . . ?
